data_1008568
loop_
_publ_author_name
'Triantafillidis, G'
'Pontonnier, L'
'Fruchart, D'
'Wolfers, P'
'Soubeyroux, J L'

_publ_section_title
;
Effect of hydrogen absorption on the structural properties of the
hyperstoichiometric alloys Zr(Mn~0.72~Fe~0.28~)~2+x~
;
_journal_coden_ASTM JCOMAH
_journal_name_full 'Journal of the Less-Common Metals'
_journal_page_first 183
_journal_page_last 190
_journal_volume 172
_journal_year 1991
_chemical_formula_structural '(Zr0.642 Mn0.358) (Mn1.18 Fe0.82) D1.539'
_chemical_formula_sum 'D1.539 Fe0.82 Mn1.538 Zr0.642'
_chemical_name_systematic
;
Zirconium manganese iron deuteride (0.6/1.5/0.8/1.5)
;
_space_group_IT_number 194
_symmetry_cell_setting hexagonal
_symmetry_Int_Tables_number 194
_symmetry_space_group_name_Hall '-P 6c 2c'
_symmetry_space_group_name_H-M 'P 63/m m c'
_cell_angle_alpha 90
_cell_angle_beta 90
_cell_angle_gamma 120
_cell_formula_units_Z 4
_cell_length_a 5.336(4)
_cell_length_b 5.336(4)
_cell_length_c 8.700(1)
_cell_volume 214.5
_refine_ls_R_factor_all 0.036
_cod_original_formula_sum 'D1.539 Fe.82 Mn1.538 Zr.642'
_cod_database_code 1008568

loop_
_symmetry_equiv_pos_as_xyz
x,y,z
-y,x-y,z
y-x,-x,z
-y,-x,z
y-x,y,z
x,x-y,z
-x,-y,-z
y,y-x,-z
x-y,x,-z
y,x,-z
x-y,-y,-z
-x,y-x,-z
-x,-y,1/2+z
y,y-x,1/2+z
x-y,x,1/2+z
y,x,1/2+z
x-y,-y,1/2+z
-x,y-x,1/2+z
x,y,1/2-z
-y,x-y,1/2-z
y-x,-x,1/2-z
-y,-x,1/2-z
y-x,y,1/2-z
x,x-y,1/2-z

loop_
_atom_site_label
_atom_site_type_symbol
_atom_site_symmetry_multiplicity
_atom_site_Wyckoff_symbol
_atom_site_fract_x
_atom_site_fract_y
_atom_site_fract_z
_atom_site_occupancy
_atom_site_attached_hydrogens
_atom_site_calc_flag
Zr1 Zr0 4 f 0.3333 0.6667 0.1369(7) 0.642 0 d
Mn1 Mn0 4 f 0.3333 0.6667 0.1369(7) 0.358 0 d
Mn2 Mn0 2 a 0. 0. 0. 0.923 0 d
Fe1 Fe0 2 a 0. 0. 0. 0.077 0 d
Mn3 Mn0 6 h 0.8243(2) 0.6486(4) 0.25 0.479 0 d
Fe2 Fe0 6 h 0.8243(2) 0.6486(4) 0.25 0.521 0 d
D1 D0 24 l 0.0344 0.3223 0.6065 0.167(9) 0 d
D2 D0 12 k 0.4717 0.9434 0.6124 0.056(12) 0 d
D3 D0 6 h 0.5329 0.0658 0.25 0.233(9) 0 d
D4 D0 6 h 0.2227 0.4454 0.25 0.0129(42) 0 d

loop_
_atom_type_symbol
_atom_type_oxidation_number
Zr0 0.000
Mn0 0.000
Fe0 0.000
D0 0.000
